data_4076123
loop_
_publ_author_name
'Bunn, Natalie R.'
'Aldridge, Simon'
'Kays, Deborah L.'
'Coombs, Natalie D.'
'Day, Joanna K.'
'Ooi, Li-ling'
'Coles, Simon J.'
'Hursthouse, Michael B.'

_publ_section_title
;
 Toward Cationic Gallane- and Indanediyl Complexes:&#x00A0; Synthetic
 Approaches to Three-Coordinate Halogallyl and -indyl Precursors
;
_journal_issue 24
_journal_name_full Organometallics
_journal_page_first 5879
_journal_paper_doi 10.1021/om050630f
_journal_volume 24
_journal_year 2005
_chemical_formula_moiety 'C24 H30 Fe2 I In O4'
_chemical_formula_sum 'C24 H30 Fe2 I In O4'
_chemical_formula_weight 735.90
_chemical_name_common sa0422
_chemical_name_systematic
;
 ?
;
_space_group_IT_number 14
_symmetry_cell_setting monoclinic
_symmetry_space_group_name_Hall '-P 2ybc'
_symmetry_space_group_name_H-M 'P 1 21/c 1'
_atom_sites_solution_hydrogens geom
_atom_sites_solution_primary direct
_atom_sites_solution_secondary difmap
_audit_creation_method SHELXL-97
_cell_angle_alpha 90.00
_cell_angle_beta 94.3400(10)
_cell_angle_gamma 90.00
_cell_formula_units_Z 4
_cell_length_a 13.4349(3)
_cell_length_b 11.5133(3)
_cell_length_c 17.0644(5)
_cell_measurement_reflns_used 13654
_cell_measurement_temperature 150(2)
_cell_measurement_theta_max 27.485
_cell_measurement_theta_min 2.91
_cell_volume 2631.95(12)
_computing_cell_refinement 'HKL Scalepack (Otwinowski & Minor 1997)'
_computing_data_collection 'Collect (Nonius BV, 1997-2000)'
_computing_data_reduction 'HKL Denzo and Scalepack (Otwinowski & Minor 1997)'
_computing_molecular_graphics 'Ortep-3 for Windows (Farrugia, 1997)'
_computing_publication_material 'WinGX publication routines (Farrugia, 1999)'
_computing_structure_refinement 'SHELXL-97 (Sheldrick, 1997)'
_computing_structure_solution 'Dirdif-99 (Beurskens, 1999)'
_diffrn_ambient_temperature 150(2)
_diffrn_measured_fraction_theta_full 0.995
_diffrn_measured_fraction_theta_max 0.995
_diffrn_measurement_device_type KappaCCD
_diffrn_measurement_method CCD
_diffrn_radiation_monochromator graphite
_diffrn_radiation_source 'fine-focus sealed tube'
_diffrn_radiation_type MoK\a
_diffrn_radiation_wavelength 0.71073
_diffrn_reflns_av_R_equivalents 0.0778
_diffrn_reflns_av_sigmaI/netI 0.0703
_diffrn_reflns_limit_h_max 17
_diffrn_reflns_limit_h_min -17
_diffrn_reflns_limit_k_max 14
_diffrn_reflns_limit_k_min -14
_diffrn_reflns_limit_l_max 22
_diffrn_reflns_limit_l_min -21
_diffrn_reflns_number 18768
_diffrn_reflns_theta_full 27.47
_diffrn_reflns_theta_max 27.47
_diffrn_reflns_theta_min 2.98
_exptl_absorpt_coefficient_mu 3.156
_exptl_absorpt_correction_T_max 0.7432
_exptl_absorpt_correction_T_min 0.6004
_exptl_absorpt_correction_type multi-scan
_exptl_absorpt_process_details 'Sortav (Blessing, 1995)'
_exptl_crystal_density_diffrn 1.857
_exptl_crystal_density_method 'not measured'
_exptl_crystal_F_000 1440
_exptl_crystal_size_max 0.18
_exptl_crystal_size_mid 0.15
_exptl_crystal_size_min 0.10
_refine_diff_density_max 0.697
_refine_diff_density_min -1.096
_refine_diff_density_rms 0.152
_refine_ls_extinction_method none
_refine_ls_goodness_of_fit_ref 1.036
_refine_ls_hydrogen_treatment constr
_refine_ls_matrix_type full
_refine_ls_number_parameters 299
_refine_ls_number_reflns 5991
_refine_ls_number_restraints 0
_refine_ls_restrained_S_all 1.036
_refine_ls_R_factor_all 0.0586
_refine_ls_R_factor_gt 0.0401
_refine_ls_shift/su_max 0.006
_refine_ls_shift/su_mean 0.000
_refine_ls_structure_factor_coef Fsqd
_refine_ls_weighting_details 'calc w=1/[\s^2^(Fo^2^)+(0.0184P)^2^+2.4904P] where P=(Fo^2^+2Fc^2^)/3'
_refine_ls_weighting_scheme calc
_refine_ls_wR_factor_gt 0.0782
_refine_ls_wR_factor_ref 0.0846
_reflns_number_gt 4725
_reflns_number_total 5991
_reflns_threshold_expression >2sigma(I)
_cod_data_source_file om050630fsi20050726_073157.cif
_cod_data_source_block sa0422
_cod_original_sg_symbol_H-M 'P 21/c'
_cod_database_code 4076123

loop_
_symmetry_equiv_pos_as_xyz
'x, y, z'
'-x, y+1/2, -z+1/2'
'-x, -y, -z'
'x, -y-1/2, z-1/2'

loop_
_atom_site_label
_atom_site_type_symbol
_atom_site_fract_x
_atom_site_fract_y
_atom_site_fract_z
_atom_site_U_iso_or_equiv
_atom_site_adp_type
_atom_site_occupancy
_atom_site_symmetry_multiplicity
_atom_site_calc_flag
_atom_site_refinement_flags
C1 C 0.2125(3) 0.2100(3) 0.6601(2) 0.0195(9) Uani 1 1 d .
C2 C 0.1953(3) 0.1681(3) 0.5805(2) 0.0204(9) Uani 1 1 d .
C3 C 0.2768(3) 0.2054(4) 0.5380(3) 0.0233(10) Uani 1 1 d .
C4 C 0.3443(3) 0.2709(4) 0.5912(2) 0.0221(9) Uani 1 1 d .
C5 C 0.3047(3) 0.2717(3) 0.6671(2) 0.0197(9) Uani 1 1 d .
C6 C 0.1474(3) 0.1835(4) 0.7257(3) 0.0259(10) Uani 1 1 d .
H6A H 0.1644 0.1067 0.7475 0.039 Uiso 1 1 calc R
H6B H 0.0772 0.1845 0.7054 0.039 Uiso 1 1 calc R
H6C H 0.1583 0.2423 0.7670 0.039 Uiso 1 1 calc R
C7 C 0.1099(3) 0.0924(4) 0.5505(3) 0.0311(11) Uani 1 1 d .
H7A H 0.1013 0.0978 0.4931 0.047 Uiso 1 1 calc R
H7B H 0.0486 0.1183 0.5730 0.047 Uiso 1 1 calc R
H7C H 0.1239 0.0117 0.5659 0.047 Uiso 1 1 calc R
C8 C 0.2930(4) 0.1787(4) 0.4542(3) 0.0357(12) Uani 1 1 d .
H8A H 0.3300 0.1057 0.4515 0.053 Uiso 1 1 calc R
H8B H 0.3313 0.2417 0.4322 0.053 Uiso 1 1 calc R
H8C H 0.2283 0.1713 0.4240 0.053 Uiso 1 1 calc R
C9 C 0.4427(3) 0.3199(4) 0.5719(3) 0.0291(11) Uani 1 1 d .
H9A H 0.4653 0.3773 0.6118 0.044 Uiso 1 1 calc R
H9B H 0.4355 0.3573 0.5202 0.044 Uiso 1 1 calc R
H9C H 0.4919 0.2571 0.5712 0.044 Uiso 1 1 calc R
C10 C 0.3579(3) 0.3146(4) 0.7419(3) 0.0263(10) Uani 1 1 d .
H10A H 0.4028 0.2539 0.7640 0.040 Uiso 1 1 calc R
H10B H 0.3089 0.3340 0.7796 0.040 Uiso 1 1 calc R
H10C H 0.3968 0.3840 0.7309 0.040 Uiso 1 1 calc R
C11 C 0.2277(4) 0.4371(4) 0.4993(3) 0.0296(11) Uani 1 1 d .
C12 C 0.0738(4) 0.3770(4) 0.5756(3) 0.0261(10) Uani 1 1 d .
C13 C 0.1765(3) 0.7921(3) 0.6384(2) 0.0210(9) Uani 1 1 d .
C14 C 0.2497(3) 0.8134(4) 0.5837(3) 0.0243(10) Uani 1 1 d .
C15 C 0.3293(3) 0.8806(3) 0.6237(3) 0.0241(10) Uani 1 1 d .
C16 C 0.3051(3) 0.8976(3) 0.7025(3) 0.0220(9) Uani 1 1 d .
C17 C 0.2115(3) 0.8425(3) 0.7120(2) 0.0196(9) Uani 1 1 d .
C18 C 0.0734(3) 0.7429(4) 0.6194(3) 0.0265(10) Uani 1 1 d .
H18A H 0.0523 0.7002 0.6650 0.040 Uiso 1 1 calc R
H18B H 0.0745 0.6900 0.5745 0.040 Uiso 1 1 calc R
H18C H 0.0264 0.8063 0.6064 0.040 Uiso 1 1 calc R
C19 C 0.2407(4) 0.7830(4) 0.4984(3) 0.0353(12) Uani 1 1 d .
H19A H 0.1947 0.7174 0.4896 0.053 Uiso 1 1 calc R
H19B H 0.3065 0.7616 0.4817 0.053 Uiso 1 1 calc R
H19C H 0.2150 0.8501 0.4678 0.053 Uiso 1 1 calc R
C20 C 0.4190(4) 0.9288(4) 0.5870(3) 0.0375(12) Uani 1 1 d .
H20A H 0.4077 1.0109 0.5742 0.056 Uiso 1 1 calc R
H20B H 0.4298 0.8855 0.5390 0.056 Uiso 1 1 calc R
H20C H 0.4780 0.9214 0.6241 0.056 Uiso 1 1 calc R
C21 C 0.3649(4) 0.9680(4) 0.7631(3) 0.0315(11) Uani 1 1 d .
H21A H 0.4351 0.9682 0.7513 0.047 Uiso 1 1 calc R
H21B H 0.3589 0.9340 0.8152 0.047 Uiso 1 1 calc R
H21C H 0.3396 1.0479 0.7624 0.047 Uiso 1 1 calc R
C22 C 0.1547(3) 0.8454(4) 0.7849(3) 0.0250(10) Uani 1 1 d .
H22A H 0.2017 0.8531 0.8313 0.038 Uiso 1 1 calc R
H22B H 0.1166 0.7732 0.7885 0.038 Uiso 1 1 calc R
H22C H 0.1088 0.9117 0.7821 0.038 Uiso 1 1 calc R
C23 C 0.3558(3) 0.6712(4) 0.7748(3) 0.0270(10) Uani 1 1 d .
C24 C 0.4154(3) 0.6554(4) 0.6362(3) 0.0250(10) Uani 1 1 d .
Fe1 Fe 0.20348(4) 0.35138(5) 0.58066(3) 0.01808(14) Uani 1 1 d .
Fe2 Fe 0.31592(4) 0.71856(5) 0.67987(3) 0.01852(14) Uani 1 1 d .
I1 I 0.11094(2) 0.50351(2) 0.800811(18) 0.02666(9) Uani 1 1 d .
In1 In 0.22333(2) 0.52852(2) 0.666466(17) 0.01854(9) Uani 1 1 d .
O1 O -0.0116(3) 0.3894(3) 0.5705(2) 0.0400(9) Uani 1 1 d .
O2 O 0.2472(3) 0.4867(3) 0.4446(2) 0.0551(12) Uani 1 1 d .
O3 O 0.3832(3) 0.6408(3) 0.8375(2) 0.0393(9) Uani 1 1 d .
O4 O 0.4847(3) 0.6177(3) 0.6080(2) 0.0399(9) Uani 1 1 d .

loop_
_atom_site_aniso_label
_atom_site_aniso_U_11
_atom_site_aniso_U_22
_atom_site_aniso_U_33
_atom_site_aniso_U_23
_atom_site_aniso_U_13
_atom_site_aniso_U_12
C1 0.022(2) 0.016(2) 0.020(2) 0.0004(17) -0.0023(18) 0.0039(17)
C2 0.022(2) 0.0155(19) 0.022(2) -0.0004(17) -0.0037(18) 0.0015(17)
C3 0.025(2) 0.023(2) 0.021(2) -0.0013(18) -0.0017(19) 0.0084(18)
C4 0.023(2) 0.023(2) 0.020(2) -0.0004(18) 0.0003(18) 0.0051(18)
C5 0.021(2) 0.018(2) 0.020(2) 0.0036(17) -0.0017(18) 0.0064(17)
C6 0.026(3) 0.024(2) 0.028(3) 0.0056(19) 0.004(2) -0.0029(19)
C7 0.031(3) 0.028(2) 0.033(3) -0.004(2) -0.003(2) -0.004(2)
C8 0.042(3) 0.042(3) 0.023(3) -0.008(2) -0.003(2) 0.001(2)
C9 0.020(2) 0.038(3) 0.029(3) 0.004(2) 0.000(2) 0.002(2)
C10 0.025(2) 0.026(2) 0.026(2) 0.003(2) -0.008(2) 0.0007(19)
C11 0.034(3) 0.031(2) 0.024(3) 0.003(2) 0.005(2) 0.011(2)
C12 0.033(3) 0.026(2) 0.018(2) -0.0015(19) -0.001(2) 0.001(2)
C13 0.025(2) 0.016(2) 0.021(2) 0.0019(17) -0.0064(19) 0.0063(17)
C14 0.031(3) 0.022(2) 0.020(2) 0.0065(18) 0.002(2) 0.0050(19)
C15 0.027(3) 0.016(2) 0.029(3) 0.0055(19) 0.001(2) 0.0022(18)
C16 0.024(2) 0.016(2) 0.025(2) -0.0001(18) -0.0079(19) 0.0047(17)
C17 0.019(2) 0.017(2) 0.023(2) -0.0018(17) -0.0032(18) 0.0066(17)
C18 0.018(2) 0.034(2) 0.026(2) -0.002(2) -0.0107(19) 0.0006(19)
C19 0.044(3) 0.038(3) 0.024(3) 0.006(2) 0.002(2) 0.006(2)
C20 0.033(3) 0.034(3) 0.046(3) 0.009(2) 0.010(3) -0.003(2)
C21 0.026(3) 0.024(2) 0.043(3) -0.007(2) -0.009(2) 0.001(2)
C22 0.027(3) 0.024(2) 0.024(2) -0.0057(19) 0.001(2) 0.0052(19)
C23 0.031(3) 0.022(2) 0.028(3) -0.003(2) 0.001(2) -0.002(2)
C24 0.026(3) 0.025(2) 0.023(2) 0.0042(19) 0.000(2) -0.0005(19)
Fe1 0.0190(3) 0.0186(3) 0.0161(3) 0.0004(2) -0.0022(2) 0.0008(2)
Fe2 0.0183(3) 0.0177(3) 0.0191(3) 0.0002(2) -0.0017(2) 0.0003(2)
I1 0.02781(18) 0.02758(16) 0.02524(17) 0.00229(12) 0.00619(13) 0.00113(12)
In1 0.01876(17) 0.01758(15) 0.01877(16) -0.00032(12) -0.00196(12) -0.00015(12)
O1 0.023(2) 0.054(2) 0.042(2) -0.0040(18) -0.0052(16) 0.0027(17)
O2 0.076(3) 0.057(2) 0.035(2) 0.0231(19) 0.020(2) 0.017(2)
O3 0.048(2) 0.044(2) 0.0238(19) 0.0072(16) -0.0121(16) -0.0025(17)
O4 0.036(2) 0.046(2) 0.040(2) 0.0074(17) 0.0158(18) 0.0100(17)

loop_
_atom_type_symbol
_atom_type_description
_atom_type_scat_dispersion_real
_atom_type_scat_dispersion_imag
_atom_type_scat_source
C C 0.0033 0.0016 'International Tables Vol C Tables 4.2.6.8 and 6.1.1.4'
H H 0.0000 0.0000 'International Tables Vol C Tables 4.2.6.8 and 6.1.1.4'
Fe Fe 0.3463 0.8444 'International Tables Vol C Tables 4.2.6.8 and 6.1.1.4'
I I -0.4742 1.8119 'International Tables Vol C Tables 4.2.6.8 and 6.1.1.4'
In In -0.7276 1.3100 'International Tables Vol C Tables 4.2.6.8 and 6.1.1.4'
O O 0.0106 0.0060 'International Tables Vol C Tables 4.2.6.8 and 6.1.1.4'

loop_
_geom_angle_atom_site_label_1
_geom_angle_atom_site_label_2
_geom_angle_atom_site_label_3
_geom_angle
C5 C1 C2 108.7(4)
C5 C1 C6 126.1(4)
C2 C1 C6 125.0(4)
C5 C1 Fe1 71.1(2)
C2 C1 Fe1 69.9(2)
C6 C1 Fe1 128.7(3)
C3 C2 C1 107.7(4)
C3 C2 C7 126.8(4)
C1 C2 C7 125.4(4)
C3 C2 Fe1 70.0(2)
C1 C2 Fe1 70.2(2)
C7 C2 Fe1 128.2(3)
C2 C3 C4 107.9(4)
C2 C3 C8 126.7(4)
C4 C3 C8 125.3(4)
C2 C3 Fe1 70.6(2)
C4 C3 Fe1 69.8(2)
C8 C3 Fe1 126.9(3)
C5 C4 C3 108.2(4)
C5 C4 C9 126.1(4)
C3 C4 C9 125.5(4)
C5 C4 Fe1 71.5(2)
C3 C4 Fe1 70.1(2)
C9 C4 Fe1 128.3(3)
C1 C5 C4 107.4(4)
C1 C5 C10 126.2(4)
C4 C5 C10 125.8(4)
C1 C5 Fe1 69.7(2)
C4 C5 Fe1 68.9(2)
C10 C5 Fe1 133.2(3)
C1 C6 H6A 109.5
C1 C6 H6B 109.5
H6A C6 H6B 109.5
C1 C6 H6C 109.5
H6A C6 H6C 109.5
H6B C6 H6C 109.5
C2 C7 H7A 109.5
C2 C7 H7B 109.5
H7A C7 H7B 109.5
C2 C7 H7C 109.5
H7A C7 H7C 109.5
H7B C7 H7C 109.5
C3 C8 H8A 109.5
C3 C8 H8B 109.5
H8A C8 H8B 109.5
C3 C8 H8C 109.5
H8A C8 H8C 109.5
H8B C8 H8C 109.5
C4 C9 H9A 109.5
C4 C9 H9B 109.5
H9A C9 H9B 109.5
C4 C9 H9C 109.5
H9A C9 H9C 109.5
H9B C9 H9C 109.5
C5 C10 H10A 109.5
C5 C10 H10B 109.5
H10A C10 H10B 109.5
C5 C10 H10C 109.5
H10A C10 H10C 109.5
H10B C10 H10C 109.5
O2 C11 Fe1 175.4(4)
O1 C12 Fe1 177.0(4)
C14 C13 C17 107.9(4)
C14 C13 C18 126.2(4)
C17 C13 C18 125.2(4)
C14 C13 Fe2 69.7(2)
C17 C13 Fe2 69.3(2)
C18 C13 Fe2 133.8(3)
C13 C14 C15 107.7(4)
C13 C14 C19 126.0(4)
C15 C14 C19 126.0(4)
C13 C14 Fe2 70.9(2)
C15 C14 Fe2 69.9(2)
C19 C14 Fe2 129.5(3)
C16 C15 C14 107.8(4)
C16 C15 C20 126.2(4)
C14 C15 C20 125.9(4)
C16 C15 Fe2 70.0(2)
C14 C15 Fe2 70.0(2)
C20 C15 Fe2 127.8(3)
C15 C16 C17 108.2(4)
C15 C16 C21 125.4(4)
C17 C16 C21 126.3(4)
C15 C16 Fe2 70.6(2)
C17 C16 Fe2 70.1(2)
C21 C16 Fe2 128.0(3)
C16 C17 C13 108.3(4)
C16 C17 C22 126.1(4)
C13 C17 C22 125.4(4)
C16 C17 Fe2 70.2(2)
C13 C17 Fe2 71.2(2)
C22 C17 Fe2 128.3(3)
C13 C18 H18A 109.5
C13 C18 H18B 109.5
H18A C18 H18B 109.5
C13 C18 H18C 109.5
H18A C18 H18C 109.5
H18B C18 H18C 109.5
C14 C19 H19A 109.5
C14 C19 H19B 109.5
H19A C19 H19B 109.5
C14 C19 H19C 109.5
H19A C19 H19C 109.5
H19B C19 H19C 109.5
C15 C20 H20A 109.5
C15 C20 H20B 109.5
H20A C20 H20B 109.5
C15 C20 H20C 109.5
H20A C20 H20C 109.5
H20B C20 H20C 109.5
C16 C21 H21A 109.5
C16 C21 H21B 109.5
H21A C21 H21B 109.5
C16 C21 H21C 109.5
H21A C21 H21C 109.5
H21B C21 H21C 109.5
C17 C22 H22A 109.5
C17 C22 H22B 109.5
H22A C22 H22B 109.5
C17 C22 H22C 109.5
H22A C22 H22C 109.5
H22B C22 H22C 109.5
O3 C23 Fe2 179.2(4)
O4 C24 Fe2 176.8(4)
C11 Fe1 C12 96.3(2)
C11 Fe1 C4 95.48(19)
C12 Fe1 C4 163.30(19)
C11 Fe1 C3 93.16(18)
C12 Fe1 C3 127.11(19)
C4 Fe1 C3 40.18(16)
C11 Fe1 C2 124.98(19)
C12 Fe1 C2 96.67(18)
C4 Fe1 C2 66.81(16)
C3 Fe1 C2 39.48(16)
C11 Fe1 C1 159.20(18)
C12 Fe1 C1 99.69(18)
C4 Fe1 C1 66.35(16)
C3 Fe1 C1 66.53(16)
C2 Fe1 C1 39.89(15)
C11 Fe1 C5 129.9(2)
C12 Fe1 C5 132.93(18)
C4 Fe1 C5 39.63(15)
C3 Fe1 C5 66.78(16)
C2 Fe1 C5 66.56(16)
C1 Fe1 C5 39.19(15)
C11 Fe1 In1 89.27(15)
C12 Fe1 In1 87.34(14)
C4 Fe1 In1 104.65(12)
C3 Fe1 In1 144.82(12)
C2 Fe1 In1 144.52(12)
C1 Fe1 In1 104.65(11)
C5 Fe1 In1 84.97(11)
C24 Fe2 C23 94.3(2)
C24 Fe2 C17 161.02(18)
C23 Fe2 C17 97.65(18)
C24 Fe2 C16 123.67(19)
C23 Fe2 C16 98.94(18)
C17 Fe2 C16 39.71(16)
C24 Fe2 C15 94.60(18)
C23 Fe2 C15 131.54(19)
C17 Fe2 C15 66.45(16)
C16 Fe2 C15 39.40(16)
C24 Fe2 C14 100.11(19)
C23 Fe2 C14 163.76(19)
C17 Fe2 C14 66.54(16)
C16 Fe2 C14 66.75(17)
C15 Fe2 C14 40.13(17)
C24 Fe2 C13 135.27(19)
C23 Fe2 C13 129.10(19)
C17 Fe2 C13 39.52(15)
C16 Fe2 C13 66.41(16)
C15 Fe2 C13 66.45(16)
C14 Fe2 C13 39.38(16)
C24 Fe2 In1 89.33(14)
C23 Fe2 In1 85.89(14)
C17 Fe2 In1 106.17(12)
C16 Fe2 In1 145.81(12)
C15 Fe2 In1 141.71(13)
C14 Fe2 In1 101.69(12)
C13 Fe2 In1 84.22(11)
Fe1 In1 Fe2 141.98(2)
Fe1 In1 I1 110.299(18)
Fe2 In1 I1 107.607(18)

loop_
_geom_bond_atom_site_label_1
_geom_bond_atom_site_label_2
_geom_bond_distance
C1 C5 1.426(6)
C1 C2 1.443(6)
C1 C6 1.503(6)
C1 Fe1 2.116(4)
C2 C3 1.425(6)
C2 C7 1.500(6)
C2 Fe1 2.113(4)
C3 C4 1.445(6)
C3 C8 1.495(6)
C3 Fe1 2.105(4)
C4 C5 1.437(6)
C4 C9 1.497(6)
C4 Fe1 2.101(4)
C5 C10 1.499(6)
C5 Fe1 2.136(4)
C6 H6A 0.9800
C6 H6B 0.9800
C6 H6C 0.9800
C7 H7A 0.9800
C7 H7B 0.9800
C7 H7C 0.9800
C8 H8A 0.9800
C8 H8B 0.9800
C8 H8C 0.9800
C9 H9A 0.9800
C9 H9B 0.9800
C9 H9C 0.9800
C10 H10A 0.9800
C10 H10B 0.9800
C10 H10C 0.9800
C11 O2 1.141(5)
C11 Fe1 1.754(5)
C12 O1 1.153(5)
C12 Fe1 1.763(5)
C13 C14 1.428(6)
C13 C17 1.431(6)
C13 C18 1.509(6)
C13 Fe2 2.128(4)
C14 C15 1.448(6)
C14 C19 1.493(6)
C14 Fe2 2.111(4)
C15 C16 1.421(6)
C15 C20 1.505(6)
C15 Fe2 2.111(4)
C16 C17 1.429(6)
C16 C21 1.498(6)
C16 Fe2 2.104(4)
C17 C22 1.508(6)
C17 Fe2 2.102(4)
C18 H18A 0.9800
C18 H18B 0.9800
C18 H18C 0.9800
C19 H19A 0.9800
C19 H19B 0.9800
C19 H19C 0.9800
C20 H20A 0.9800
C20 H20B 0.9800
C20 H20C 0.9800
C21 H21A 0.9800
C21 H21B 0.9800
C21 H21C 0.9800
C22 H22A 0.9800
C22 H22B 0.9800
C22 H22C 0.9800
C23 O3 1.159(5)
C23 Fe2 1.754(5)
C24 O4 1.164(5)
C24 Fe2 1.738(5)
Fe1 In1 2.5130(6)
Fe2 In1 2.5187(6)
I1 In1 2.8535(4)

loop_
_geom_torsion_atom_site_label_1
_geom_torsion_atom_site_label_2
_geom_torsion_atom_site_label_3
_geom_torsion_atom_site_label_4
_geom_torsion
C5 C1 C2 C3 -0.7(5)
C6 C1 C2 C3 -176.0(4)
Fe1 C1 C2 C3 60.2(3)
C5 C1 C2 C7 175.7(4)
C6 C1 C2 C7 0.4(7)
Fe1 C1 C2 C7 -123.4(4)
C5 C1 C2 Fe1 -60.9(3)
C6 C1 C2 Fe1 123.8(4)
C1 C2 C3 C4 -0.3(5)
C7 C2 C3 C4 -176.6(4)
Fe1 C2 C3 C4 60.0(3)
C1 C2 C3 C8 177.6(4)
C7 C2 C3 C8 1.3(7)
Fe1 C2 C3 C8 -122.1(4)
C1 C2 C3 Fe1 -60.3(3)
C7 C2 C3 Fe1 123.4(4)
C2 C3 C4 C5 1.1(5)
C8 C3 C4 C5 -176.8(4)
Fe1 C3 C4 C5 61.6(3)
C2 C3 C4 C9 176.0(4)
C8 C3 C4 C9 -1.9(7)
Fe1 C3 C4 C9 -123.4(4)
C2 C3 C4 Fe1 -60.5(3)
C8 C3 C4 Fe1 121.6(4)
C2 C1 C5 C4 1.4(4)
C6 C1 C5 C4 176.6(4)
Fe1 C1 C5 C4 -58.7(3)
C2 C1 C5 C10 -170.6(4)
C6 C1 C5 C10 4.7(7)
Fe1 C1 C5 C10 129.3(4)
C2 C1 C5 Fe1 60.1(3)
C6 C1 C5 Fe1 -124.6(4)
C3 C4 C5 C1 -1.5(5)
C9 C4 C5 C1 -176.4(4)
Fe1 C4 C5 C1 59.2(3)
C3 C4 C5 C10 170.5(4)
C9 C4 C5 C10 -4.4(7)
Fe1 C4 C5 C10 -128.7(4)
C3 C4 C5 Fe1 -60.7(3)
C9 C4 C5 Fe1 124.4(4)
C17 C13 C14 C15 -1.7(5)
C18 C13 C14 C15 169.3(4)
Fe2 C13 C14 C15 -60.6(3)
C17 C13 C14 C19 -175.6(4)
C18 C13 C14 C19 -4.6(7)
Fe2 C13 C14 C19 125.5(4)
C17 C13 C14 Fe2 58.9(3)
C18 C13 C14 Fe2 -130.1(4)
C13 C14 C15 C16 1.2(5)
C19 C14 C15 C16 175.1(4)
Fe2 C14 C15 C16 -60.1(3)
C13 C14 C15 C20 -176.0(4)
C19 C14 C15 C20 -2.0(7)
Fe2 C14 C15 C20 122.8(4)
C13 C14 C15 Fe2 61.2(3)
C19 C14 C15 Fe2 -124.8(4)
C14 C15 C16 C17 -0.2(5)
C20 C15 C16 C17 176.9(4)
Fe2 C15 C16 C17 -60.2(3)
C14 C15 C16 C21 -176.6(4)
C20 C15 C16 C21 0.5(7)
Fe2 C15 C16 C21 123.4(4)
C14 C15 C16 Fe2 60.0(3)
C20 C15 C16 Fe2 -122.9(4)
C15 C16 C17 C13 -0.8(5)
C21 C16 C17 C13 175.5(4)
Fe2 C16 C17 C13 -61.3(3)
C15 C16 C17 C22 -175.9(4)
C21 C16 C17 C22 0.4(7)
Fe2 C16 C17 C22 123.6(4)
C15 C16 C17 Fe2 60.5(3)
C21 C16 C17 Fe2 -123.1(4)
C14 C13 C17 C16 1.5(4)
C18 C13 C17 C16 -169.6(4)
Fe2 C13 C17 C16 60.7(3)
C14 C13 C17 C22 176.7(4)
C18 C13 C17 C22 5.6(6)
Fe2 C13 C17 C22 -124.2(4)
C14 C13 C17 Fe2 -59.2(3)
C18 C13 C17 Fe2 129.7(4)
O2 C11 Fe1 C12 -132(6)
O2 C11 Fe1 C4 36(6)
O2 C11 Fe1 C3 -5(6)
O2 C11 Fe1 C2 -30(6)
O2 C11 Fe1 C1 8(7)
O2 C11 Fe1 C5 57(6)
O2 C11 Fe1 In1 140(6)
O1 C12 Fe1 C11 96(8)
O1 C12 Fe1 C4 -39(9)
O1 C12 Fe1 C3 -3(8)
O1 C12 Fe1 C2 -31(8)
O1 C12 Fe1 C1 -71(8)
O1 C12 Fe1 C5 -95(8)
O1 C12 Fe1 In1 -175(100)
C5 C4 Fe1 C11 153.4(3)
C3 C4 Fe1 C11 -88.4(3)
C9 C4 Fe1 C11 31.7(4)
C5 C4 Fe1 C12 -72.0(7)
C3 C4 Fe1 C12 46.1(7)
C9 C4 Fe1 C12 166.2(6)
C5 C4 Fe1 C3 -118.2(4)
C9 C4 Fe1 C3 120.1(5)
C5 C4 Fe1 C2 -80.7(3)
C3 C4 Fe1 C2 37.4(2)
C9 C4 Fe1 C2 157.5(4)
C5 C4 Fe1 C1 -37.1(2)
C3 C4 Fe1 C1 81.1(3)
C9 C4 Fe1 C1 -158.8(4)
C3 C4 Fe1 C5 118.2(4)
C9 C4 Fe1 C5 -121.8(5)
C5 C4 Fe1 In1 62.8(2)
C3 C4 Fe1 In1 -179.1(2)
C9 C4 Fe1 In1 -59.0(4)
C2 C3 Fe1 C11 -146.7(3)
C4 C3 Fe1 C11 94.8(3)
C8 C3 Fe1 C11 -24.8(4)
C2 C3 Fe1 C12 -46.4(3)
C4 C3 Fe1 C12 -164.9(3)
C8 C3 Fe1 C12 75.5(5)
C2 C3 Fe1 C4 118.5(4)
C8 C3 Fe1 C4 -119.6(5)
C4 C3 Fe1 C2 -118.5(4)
C8 C3 Fe1 C2 121.9(5)
C2 C3 Fe1 C1 38.0(2)
C4 C3 Fe1 C1 -80.6(3)
C8 C3 Fe1 C1 159.8(4)
C2 C3 Fe1 C5 80.8(3)
C4 C3 Fe1 C5 -37.7(2)
C8 C3 Fe1 C5 -157.3(4)
C2 C3 Fe1 In1 120.1(2)
C4 C3 Fe1 In1 1.5(4)
C8 C3 Fe1 In1 -118.1(4)
C3 C2 Fe1 C11 42.0(3)
C1 C2 Fe1 C11 160.4(3)
C7 C2 Fe1 C11 -79.7(4)
C3 C2 Fe1 C12 144.4(3)
C1 C2 Fe1 C12 -97.2(3)
C7 C2 Fe1 C12 22.8(4)
C3 C2 Fe1 C4 -38.1(2)
C1 C2 Fe1 C4 80.3(3)
C7 C2 Fe1 C4 -159.7(4)
C1 C2 Fe1 C3 118.4(3)
C7 C2 Fe1 C3 -121.7(5)
C3 C2 Fe1 C1 -118.4(3)
C7 C2 Fe1 C1 119.9(5)
C3 C2 Fe1 C5 -81.4(3)
C1 C2 Fe1 C5 37.0(2)
C7 C2 Fe1 C5 157.0(4)
C3 C2 Fe1 In1 -120.8(2)
C1 C2 Fe1 In1 -2.4(3)
C7 C2 Fe1 In1 117.6(4)
C5 C1 Fe1 C11 68.3(6)
C2 C1 Fe1 C11 -50.8(6)
C6 C1 Fe1 C11 -170.1(5)
C5 C1 Fe1 C12 -152.1(3)
C2 C1 Fe1 C12 88.8(3)
C6 C1 Fe1 C12 -30.5(4)
C5 C1 Fe1 C4 37.5(2)
C2 C1 Fe1 C4 -81.6(3)
C6 C1 Fe1 C4 159.1(4)
C5 C1 Fe1 C3 81.5(3)
C2 C1 Fe1 C3 -37.6(2)
C6 C1 Fe1 C3 -156.9(4)
C5 C1 Fe1 C2 119.1(3)
C6 C1 Fe1 C2 -119.3(5)
C2 C1 Fe1 C5 -119.1(3)
C6 C1 Fe1 C5 121.6(5)
C5 C1 Fe1 In1 -62.3(2)
C2 C1 Fe1 In1 178.6(2)
C6 C1 Fe1 In1 59.3(4)
C1 C5 Fe1 C11 -154.5(3)
C4 C5 Fe1 C11 -35.5(3)
C10 C5 Fe1 C11 84.4(5)
C1 C5 Fe1 C12 39.0(3)
C4 C5 Fe1 C12 158.1(3)
C10 C5 Fe1 C12 -82.1(5)
C1 C5 Fe1 C4 -119.1(3)
C10 C5 Fe1 C4 119.8(5)
C1 C5 Fe1 C3 -80.8(3)
C4 C5 Fe1 C3 38.2(2)
C10 C5 Fe1 C3 158.1(5)
C1 C5 Fe1 C2 -37.7(2)
C4 C5 Fe1 C2 81.4(3)
C10 C5 Fe1 C2 -158.8(5)
C4 C5 Fe1 C1 119.1(3)
C10 C5 Fe1 C1 -121.1(5)
C1 C5 Fe1 In1 120.6(2)
C4 C5 Fe1 In1 -120.3(2)
C10 C5 Fe1 In1 -0.5(4)
O4 C24 Fe2 C23 -84(7)
O4 C24 Fe2 C17 45(8)
O4 C24 Fe2 C16 20(8)
O4 C24 Fe2 C15 48(7)
O4 C24 Fe2 C14 89(7)
O4 C24 Fe2 C13 109(7)
O4 C24 Fe2 In1 -170(7)
O3 C23 Fe2 C24 68(34)
O3 C23 Fe2 C17 -97(34)
O3 C23 Fe2 C16 -57(34)
O3 C23 Fe2 C15 -32(34)
O3 C23 Fe2 C14 -84(34)
O3 C23 Fe2 C13 -124(34)
O3 C23 Fe2 In1 157(34)
C16 C17 Fe2 C24 -33.6(7)
C13 C17 Fe2 C24 84.7(6)
C22 C17 Fe2 C24 -154.5(5)
C16 C17 Fe2 C23 94.8(3)
C13 C17 Fe2 C23 -146.8(3)
C22 C17 Fe2 C23 -26.1(4)
C13 C17 Fe2 C16 118.4(3)
C22 C17 Fe2 C16 -120.9(5)
C16 C17 Fe2 C15 -37.4(2)
C13 C17 Fe2 C15 81.0(3)
C22 C17 Fe2 C15 -158.3(4)
C16 C17 Fe2 C14 -81.3(3)
C13 C17 Fe2 C14 37.1(2)
C22 C17 Fe2 C14 157.8(4)
C16 C17 Fe2 C13 -118.4(3)
C22 C17 Fe2 C13 120.7(5)
C16 C17 Fe2 In1 -177.3(2)
C13 C17 Fe2 In1 -58.9(2)
C22 C17 Fe2 In1 61.8(4)
C15 C16 Fe2 C24 48.8(3)
C17 C16 Fe2 C24 167.5(3)
C21 C16 Fe2 C24 -71.4(5)
C15 C16 Fe2 C23 150.0(3)
C17 C16 Fe2 C23 -91.2(3)
C21 C16 Fe2 C23 29.8(5)
C15 C16 Fe2 C17 -118.7(4)
C21 C16 Fe2 C17 121.1(5)
C17 C16 Fe2 C15 118.7(4)
C21 C16 Fe2 C15 -120.2(5)
C15 C16 Fe2 C14 -38.0(2)
C17 C16 Fe2 C14 80.7(3)
C21 C16 Fe2 C14 -158.2(5)
C15 C16 Fe2 C13 -81.1(3)
C17 C16 Fe2 C13 37.7(2)
C21 C16 Fe2 C13 158.7(5)
C15 C16 Fe2 In1 -114.1(3)
C17 C16 Fe2 In1 4.6(4)
C21 C16 Fe2 In1 125.7(4)
C16 C15 Fe2 C24 -141.1(3)
C14 C15 Fe2 C24 100.2(3)
C20 C15 Fe2 C24 -20.2(5)
C16 C15 Fe2 C23 -41.3(4)
C14 C15 Fe2 C23 -159.9(3)
C20 C15 Fe2 C23 79.6(5)
C16 C15 Fe2 C17 37.7(2)
C14 C15 Fe2 C17 -81.0(3)
C20 C15 Fe2 C17 158.5(5)
C14 C15 Fe2 C16 -118.7(4)
C20 C15 Fe2 C16 120.9(5)
C16 C15 Fe2 C14 118.7(4)
C20 C15 Fe2 C14 -120.5(5)
C16 C15 Fe2 C13 81.0(3)
C14 C15 Fe2 C13 -37.7(2)
C20 C15 Fe2 C13 -158.2(5)
C16 C15 Fe2 In1 124.1(2)
C14 C15 Fe2 In1 5.5(3)
C20 C15 Fe2 In1 -115.0(4)
C13 C14 Fe2 C24 157.0(3)
C15 C14 Fe2 C24 -85.1(3)
C19 C14 Fe2 C24 35.5(4)
C13 C14 Fe2 C23 -51.1(8)
C15 C14 Fe2 C23 66.8(8)
C19 C14 Fe2 C23 -172.6(6)
C13 C14 Fe2 C17 -37.2(2)
C15 C14 Fe2 C17 80.7(3)
C19 C14 Fe2 C17 -158.6(5)
C13 C14 Fe2 C16 -80.6(3)
C15 C14 Fe2 C16 37.3(2)
C19 C14 Fe2 C16 158.0(5)
C13 C14 Fe2 C15 -117.9(4)
C19 C14 Fe2 C15 120.6(5)
C15 C14 Fe2 C13 117.9(4)
C19 C14 Fe2 C13 -121.4(5)
C13 C14 Fe2 In1 65.5(2)
C15 C14 Fe2 In1 -176.5(2)
C19 C14 Fe2 In1 -55.9(4)
C14 C13 Fe2 C24 -33.2(4)
C17 C13 Fe2 C24 -152.6(3)
C18 C13 Fe2 C24 88.0(5)
C14 C13 Fe2 C23 163.7(3)
C17 C13 Fe2 C23 44.3(3)
C18 C13 Fe2 C23 -75.1(5)
C14 C13 Fe2 C17 119.4(3)
C18 C13 Fe2 C17 -119.4(5)
C14 C13 Fe2 C16 81.6(3)
C17 C13 Fe2 C16 -37.8(2)
C18 C13 Fe2 C16 -157.3(5)
C14 C13 Fe2 C15 38.4(3)
C17 C13 Fe2 C15 -81.0(3)
C18 C13 Fe2 C15 159.6(5)
C17 C13 Fe2 C14 -119.4(3)
C18 C13 Fe2 C14 121.2(5)
C14 C13 Fe2 In1 -116.4(2)
C17 C13 Fe2 In1 124.2(2)
C18 C13 Fe2 In1 4.8(4)
C11 Fe1 In1 Fe2 -31.26(16)
C12 Fe1 In1 Fe2 -127.57(15)
C4 Fe1 In1 Fe2 64.21(13)
C3 Fe1 In1 Fe2 63.2(2)
C2 Fe1 In1 Fe2 134.7(2)
C1 Fe1 In1 Fe2 133.10(12)
C5 Fe1 In1 Fe2 98.91(12)
C11 Fe1 In1 I1 153.42(15)
C12 Fe1 In1 I1 57.11(14)
C4 Fe1 In1 I1 -111.11(12)
C3 Fe1 In1 I1 -112.1(2)
C2 Fe1 In1 I1 -40.7(2)
C1 Fe1 In1 I1 -42.22(12)
C5 Fe1 In1 I1 -76.41(11)
C24 Fe2 In1 Fe1 -30.85(15)
C23 Fe2 In1 Fe1 -125.17(15)
C17 Fe2 In1 Fe1 138.04(12)
C16 Fe2 In1 Fe1 135.0(2)
C15 Fe2 In1 Fe1 65.7(2)
C14 Fe2 In1 Fe1 69.34(13)
C13 Fe2 In1 Fe1 104.82(12)
C24 Fe2 In1 I1 144.55(15)
C23 Fe2 In1 I1 50.23(15)
C17 Fe2 In1 I1 -46.56(12)
C16 Fe2 In1 I1 -49.6(2)
C15 Fe2 In1 I1 -118.86(19)
C14 Fe2 In1 I1 -115.26(12)
C13 Fe2 In1 I1 -79.78(12)
